data_4339867
loop_
_publ_author_name
'Carabineiro, S\'onia A'
'Silva, Leonel C.'
'Gomes, Pedro T.'
'Pereira, Laura C. J.'
'Veiros, Lu\'is F'
'Pascu, Sofia I.'
'Duarte, M. Teresa'
'Namorado, S\'onia'
'Henriques, Rui T.'

_publ_section_title
;
 Synthesis and characterization of tetrahedral and square planar
 Bis(iminopyrrolyl) complexes of cobalt(II).
;
_journal_issue 17
_journal_name_full 'Inorganic chemistry'
_journal_page_first 6880
_journal_page_last 6890
_journal_paper_doi 10.1021/ic062125w
_journal_volume 46
_journal_year 2007
_chemical_formula_sum 'C34 H42 Co N4'
_chemical_formula_weight 565.64
_space_group_IT_number 2
_symmetry_cell_setting triclinic
_symmetry_Int_Tables_number 2
_symmetry_space_group_name_Hall '-P 1'
_symmetry_space_group_name_H-M 'P -1'
_atom_sites_solution_hydrogens geom
_atom_sites_solution_primary direct
_atom_sites_solution_secondary difmap
_audit_creation_method SHELXL-97
_cell_angle_alpha 84.472(9)
_cell_angle_beta 80.667(10)
_cell_angle_gamma 80.271(8)
_cell_formula_units_Z 4
_cell_length_a 10.952(3)
_cell_length_b 16.279(5)
_cell_length_c 18.283(4)
_cell_measurement_temperature 100(2)
_cell_volume 3162.3(15)
_computing_cell_refinement 'Bruker SMART'
_computing_data_collection 'Bruker SMART'
_computing_data_reduction 'Bruker SAINT'
_computing_molecular_graphics 'Bruker SHELXTL'
_computing_publication_material 'BRUKER SHELXTL'
_computing_structure_refinement 'SHELXL-97 (Sheldrick, 1997)'
_computing_structure_solution 'SHELXS-97 (Sheldrick,1990)'
_diffrn_ambient_temperature 100(2)
_diffrn_measured_fraction_theta_full 0.931
_diffrn_measured_fraction_theta_max 0.931
_diffrn_measurement_device_type 'CCD area detector'
_diffrn_measurement_method 'phi and omega scans'
_diffrn_radiation_monochromator graphite
_diffrn_radiation_probe x-ray
_diffrn_radiation_type MoK\a
_diffrn_radiation_wavelength 0.71069
_diffrn_reflns_av_R_equivalents 0.1347
_diffrn_reflns_av_sigmaI/netI 0.1752
_diffrn_reflns_limit_h_max 10
_diffrn_reflns_limit_h_min -10
_diffrn_reflns_limit_k_max 15
_diffrn_reflns_limit_k_min -15
_diffrn_reflns_limit_l_max 17
_diffrn_reflns_limit_l_min -16
_diffrn_reflns_number 15647
_diffrn_reflns_theta_full 19.90
_diffrn_reflns_theta_max 19.90
_diffrn_reflns_theta_min 1.91
_diffrn_source 'fine-focus sealed tube'
_exptl_absorpt_coefficient_mu 0.570
_exptl_absorpt_correction_T_max 0.9452
_exptl_absorpt_correction_T_min 0.8945
_exptl_absorpt_correction_type multi-scan
_exptl_crystal_colour brown
_exptl_crystal_density_diffrn 1.188
_exptl_crystal_density_method 'not measured'
_exptl_crystal_description prism
_exptl_crystal_F_000 1204
_exptl_crystal_size_max 0.20
_exptl_crystal_size_mid 0.10
_exptl_crystal_size_min 0.10
_refine_diff_density_max 0.450
_refine_diff_density_min -0.596
_refine_diff_density_rms 0.093
_refine_ls_extinction_method none
_refine_ls_goodness_of_fit_ref 0.906
_refine_ls_hydrogen_treatment constr
_refine_ls_matrix_type full
_refine_ls_number_parameters 323
_refine_ls_number_reflns 5439
_refine_ls_number_restraints 85
_refine_ls_restrained_S_all 0.911
_refine_ls_R_factor_all 0.1761
_refine_ls_R_factor_gt 0.0770
_refine_ls_shift/su_max 0.001
_refine_ls_shift/su_mean 0.000
_refine_ls_structure_factor_coef Fsqd
_refine_ls_weighting_details 'calc w=1/[\s^2^(Fo^2^)+(0.1108P)^2^+0.0000P] where P=(Fo^2^+2Fc^2^)/3'
_refine_ls_weighting_scheme calc
_refine_ls_wR_factor_gt 0.1713
_refine_ls_wR_factor_ref 0.2077
_reflns_number_gt 2765
_reflns_number_total 5439
_reflns_threshold_expression >2sigma(I)
_cod_data_source_file ic062125w-file003.cif
_cod_data_source_block compound_3e_(ptgsonia92)
_cod_original_cell_volume 3162.3(14)
_cod_database_code 4339867

loop_
_symmetry_equiv_pos_as_xyz
'x, y, z'
'-x, -y, -z'

loop_
_atom_site_label
_atom_site_type_symbol
_atom_site_fract_x
_atom_site_fract_y
_atom_site_fract_z
_atom_site_U_iso_or_equiv
_atom_site_adp_type
_atom_site_occupancy
_atom_site_symmetry_multiplicity
_atom_site_calc_flag
_atom_site_refinement_flags
Co1 Co 0.05232(14) 0.43910(9) 0.25775(8) 0.0312(5) Uani 1 1 d .
Co2 Co 0.33223(14) 0.14991(9) 0.25296(8) 0.0310(5) Uani 1 1 d .
N1A N 0.3978(7) 0.2414(5) 0.1893(4) 0.030(2) Uiso 1 1 d U
N2 N -0.1388(7) 0.4462(5) 0.2646(4) 0.031(2) Uiso 1 1 d U
C17A C 0.2789(10) -0.0335(7) 0.1600(6) 0.035(3) Uiso 1 1 d U
N3A N 0.1738(8) 0.1609(5) 0.3206(4) 0.031(2) Uiso 1 1 d U
N4A N 0.4024(7) 0.0912(5) 0.3440(4) 0.029(2) Uiso 1 1 d U
C4A C 0.4363(9) 0.2203(7) 0.1167(6) 0.033(3) Uiso 1 1 d U
C8A C -0.0113(11) 0.1840(7) 0.3984(6) 0.042(3) Uiso 1 1 d U
H8A H -0.0972 0.2023 0.4157 0.051 Uiso 1 1 calc R
C26A C 0.6332(9) -0.0222(6) 0.1190(5) 0.031(3) Uiso 1 1 d U
H26A H 0.6150 0.0377 0.1310 0.037 Uiso 1 1 calc R
C5A C 0.4275(8) 0.1373(6) 0.1037(6) 0.026(3) Uiso 1 1 d U
H5A H 0.4516 0.1185 0.0551 0.031 Uiso 1 1 calc R
N4 N 0.1279(7) 0.5477(5) 0.2459(4) 0.028(2) Uiso 1 1 d U
C21 C 0.0156(10) 0.7747(7) 0.1289(6) 0.041(3) Uiso 1 1 d U
H21 H -0.0119 0.8259 0.1026 0.050 Uiso 1 1 calc R
C12A C 0.3897(9) -0.0008(6) 0.1467(5) 0.024(3) Uiso 1 1 d U
N3 N 0.1672(8) 0.4071(5) 0.3318(5) 0.037(2) Uiso 1 1 d U
C11 C 0.2233(9) 0.5372(6) 0.2815(5) 0.035(3) Uiso 1 1 d U
H11 H 0.2748 0.5794 0.2768 0.041 Uiso 1 1 calc R
C25 C 0.1935(9) 0.5591(7) 0.0863(6) 0.035(3) Uiso 1 1 d U
H25 H 0.2191 0.5123 0.1230 0.042 Uiso 1 1 calc R
C4 C -0.0640(9) 0.3501(6) 0.1757(5) 0.027(3) Uiso 1 1 d U
C12 C -0.2445(9) 0.5017(6) 0.3034(6) 0.032(3) Uiso 1 1 d U
N1 N 0.0539(8) 0.3645(5) 0.1777(4) 0.032(2) Uiso 1 1 d U
C5 C -0.1643(10) 0.3933(6) 0.2202(5) 0.031(3) Uiso 1 1 d U
H5 H -0.2480 0.3854 0.2190 0.037 Uiso 1 1 calc R
C14 C -0.4098(10) 0.6169(7) 0.2994(6) 0.041(3) Uiso 1 1 d U
H14 H -0.4584 0.6600 0.2728 0.049 Uiso 1 1 calc R
C10 C 0.2516(9) 0.4635(6) 0.3271(5) 0.026(3) Uiso 1 1 d U
N2A N 0.3865(7) 0.0868(5) 0.1581(4) 0.027(2) Uiso 1 1 d U
C19 C 0.0278(10) 0.6951(7) 0.2465(6) 0.035(3) Uiso 1 1 d U
C26 C -0.2917(10) 0.5789(6) 0.1772(6) 0.037(3) Uiso 1 1 d U
H26 H -0.2198 0.5361 0.1580 0.045 Uiso 1 1 calc R
C18 C 0.0927(9) 0.6256(7) 0.2060(6) 0.031(3) Uiso 1 1 d U
C13A C 0.5089(9) -0.0496(7) 0.1252(5) 0.032(3) Uiso 1 1 d U
C27A C 0.1526(10) 0.0183(7) 0.1883(6) 0.038(3) Uiso 1 1 d U
H27A H 0.1676 0.0764 0.1929 0.046 Uiso 1 1 calc R
C16 C -0.3666(10) 0.5474(7) 0.4165(6) 0.040(3) Uiso 1 1 d U
H16 H -0.3858 0.5419 0.4692 0.048 Uiso 1 1 calc R
C16A C 0.2844(10) -0.1183(7) 0.1470(6) 0.041(3) Uiso 1 1 d U
H16A H 0.2099 -0.1425 0.1549 0.050 Uiso 1 1 calc R
C24A C 0.6139(11) 0.1801(7) 0.3037(6) 0.044(3) Uiso 1 1 d U
H24A H 0.5233 0.1985 0.2997 0.053 Uiso 1 1 calc R
C24 C -0.0018(9) 0.6894(7) 0.3290(6) 0.040(3) Uiso 1 1 d U
H24 H 0.0284 0.6303 0.3461 0.048 Uiso 1 1 calc R
C11A C 0.3134(9) 0.0948(6) 0.4012(6) 0.033(3) Uiso 1 1 d U
H11A H 0.3319 0.0748 0.4494 0.040 Uiso 1 1 calc R
C17 C -0.2671(10) 0.4922(7) 0.3800(6) 0.038(3) Uiso 1 1 d U
C9 C 0.3442(10) 0.4338(7) 0.3691(6) 0.038(3) Uiso 1 1 d U
H9 H 0.4131 0.4604 0.3737 0.046 Uiso 1 1 calc R
C3 C -0.0600(10) 0.2892(6) 0.1237(5) 0.036(3) Uiso 1 1 d U
H3 H -0.1287 0.2671 0.1118 0.044 Uiso 1 1 calc R
C19A C 0.6273(10) 0.0915(7) 0.3369(6) 0.039(3) Uiso 1 1 d U
C23 C 0.1191(10) 0.6336(7) 0.1290(6) 0.034(3) Uiso 1 1 d U
C2A C 0.4624(10) 0.3520(7) 0.1170(6) 0.045(3) Uiso 1 1 d U
H2A H 0.4833 0.4061 0.1026 0.054 Uiso 1 1 calc R
C15 C -0.4354(10) 0.6083(7) 0.3775(6) 0.045(3) Uiso 1 1 d U
H15 H -0.5013 0.6454 0.4031 0.054 Uiso 1 1 calc R
C9A C 0.0788(10) 0.1429(7) 0.4405(6) 0.042(3) Uiso 1 1 d U
H9A H 0.0666 0.1279 0.4924 0.050 Uiso 1 1 calc R
C14A C 0.5056(10) -0.1335(7) 0.1118(5) 0.037(3) Uiso 1 1 d U
H14A H 0.5815 -0.1683 0.0946 0.045 Uiso 1 1 calc R
C18A C 0.5262(10) 0.0480(7) 0.3535(6) 0.036(3) Uiso 1 1 d U
C20A C 0.7456(11) 0.0488(7) 0.3494(6) 0.048(3) Uiso 1 1 d U
H20A H 0.8166 0.0768 0.3395 0.058 Uiso 1 1 calc R
C3A C 0.4756(10) 0.2863(7) 0.0706(6) 0.042(3) Uiso 1 1 d U
H3A H 0.5051 0.2870 0.0188 0.050 Uiso 1 1 calc R
C10A C 0.1916(10) 0.1279(6) 0.3910(6) 0.031(3) Uiso 1 1 d U
C8 C 0.3195(10) 0.3585(7) 0.4033(6) 0.039(3) Uiso 1 1 d U
H8 H 0.3657 0.3238 0.4374 0.047 Uiso 1 1 calc R
C22 C 0.0806(10) 0.7092(7) 0.0894(6) 0.040(3) Uiso 1 1 d U
H22 H 0.0990 0.7150 0.0368 0.048 Uiso 1 1 calc R
C28A C 0.0575(10) 0.0237(7) 0.1352(6) 0.052(3) Uiso 1 1 d U
H28E H -0.0211 0.0577 0.1556 0.078 Uiso 1 1 calc R
H28F H 0.0421 -0.0325 0.1289 0.078 Uiso 1 1 calc R
H28D H 0.0902 0.0495 0.0869 0.078 Uiso 1 1 calc R
C31A C 0.7058(10) -0.0226(7) 0.0409(6) 0.051(3) Uiso 1 1 d U
H31D H 0.7854 -0.0026 0.0406 0.076 Uiso 1 1 calc R
H31E H 0.6565 0.0141 0.0070 0.076 Uiso 1 1 calc R
H31F H 0.7223 -0.0796 0.0247 0.076 Uiso 1 1 calc R
C20 C -0.0109(10) 0.7685(7) 0.2047(6) 0.041(3) Uiso 1 1 d U
H20 H -0.0567 0.8153 0.2295 0.049 Uiso 1 1 calc R
C1A C 0.4133(9) 0.3235(7) 0.1878(6) 0.038(3) Uiso 1 1 d U
H1A H 0.3930 0.3564 0.2295 0.046 Uiso 1 1 calc R
C22A C 0.6621(11) -0.0762(8) 0.3908(6) 0.050(3) Uiso 1 1 d U
H22A H 0.6760 -0.1327 0.4100 0.060 Uiso 1 1 calc R
C27 C -0.1934(9) 0.4244(7) 0.4263(6) 0.036(3) Uiso 1 1 d U
H27 H -0.1431 0.3835 0.3913 0.043 Uiso 1 1 calc R
C35 C 0.0683(11) 0.7438(8) 0.3643(7) 0.060(4) Uiso 1 1 d U
H35A H 0.0454 0.7383 0.4184 0.090 Uiso 1 1 calc R
H35B H 0.0463 0.8022 0.3462 0.090 Uiso 1 1 calc R
H35C H 0.1587 0.7260 0.3512 0.090 Uiso 1 1 calc R
C15A C 0.3969(10) -0.1654(7) 0.1230(6) 0.039(3) Uiso 1 1 d U
H15A H 0.3990 -0.2221 0.1140 0.047 Uiso 1 1 calc R
C13 C -0.3133(10) 0.5626(7) 0.2602(6) 0.035(3) Uiso 1 1 d U
C33 C 0.3111(10) 0.5835(7) 0.0378(6) 0.055(4) Uiso 1 1 d U
H33A H 0.3565 0.5355 0.0111 0.083 Uiso 1 1 calc R
H33B H 0.3651 0.6009 0.0693 0.083 Uiso 1 1 calc R
H33C H 0.2871 0.6298 0.0020 0.083 Uiso 1 1 calc R
C25A C 0.4382(11) -0.0923(7) 0.3869(6) 0.049(3) Uiso 1 1 d U
H25A H 0.3592 -0.0538 0.3791 0.058 Uiso 1 1 calc R
C23A C 0.5394(11) -0.0379(7) 0.3781(6) 0.046(3) Uiso 1 1 d U
C34 C -0.1428(11) 0.7059(8) 0.3567(7) 0.069(4) Uiso 1 1 d U
H34A H -0.1572 0.7015 0.4111 0.103 Uiso 1 1 calc R
H34B H -0.1837 0.6647 0.3382 0.103 Uiso 1 1 calc R
H34C H -0.1778 0.7622 0.3385 0.103 Uiso 1 1 calc R
C1 C 0.1318(10) 0.3164(7) 0.1265(6) 0.036(3) Uiso 1 1 d U
H1 H 0.2198 0.3154 0.1147 0.043 Uiso 1 1 calc R
C33A C 0.4589(12) -0.1547(8) 0.3287(7) 0.064(4) Uiso 1 1 d U
H33D H 0.3889 -0.1865 0.3363 0.097 Uiso 1 1 calc R
H33E H 0.5372 -0.1930 0.3326 0.097 Uiso 1 1 calc R
H33F H 0.4640 -0.1251 0.2793 0.097 Uiso 1 1 calc R
C30A C 0.7095(10) -0.0675(7) 0.1772(6) 0.046(3) Uiso 1 1 d U
H30D H 0.7895 -0.0465 0.1718 0.070 Uiso 1 1 calc R
H30E H 0.7252 -0.1275 0.1705 0.070 Uiso 1 1 calc R
H30F H 0.6630 -0.0576 0.2269 0.070 Uiso 1 1 calc R
C28 C -0.2755(11) 0.3769(7) 0.4827(6) 0.056(4) Uiso 1 1 d U
H28B H -0.3329 0.3532 0.4578 0.084 Uiso 1 1 calc R
H28C H -0.3240 0.4147 0.5192 0.084 Uiso 1 1 calc R
H28A H -0.2233 0.3317 0.5080 0.084 Uiso 1 1 calc R
C7 C 0.2140(10) 0.3433(7) 0.3781(6) 0.044(3) Uiso 1 1 d U
H7 H 0.1779 0.2938 0.3917 0.052 Uiso 1 1 calc R
C2 C 0.0633(10) 0.2695(7) 0.0947(6) 0.044(3) Uiso 1 1 d U
H2 H 0.0964 0.2301 0.0586 0.053 Uiso 1 1 calc R
C31 C -0.2543(11) 0.6628(7) 0.1517(6) 0.058(4) Uiso 1 1 d U
H31A H -0.2427 0.6694 0.0973 0.087 Uiso 1 1 calc R
H31B H -0.1758 0.6668 0.1693 0.087 Uiso 1 1 calc R
H31C H -0.3202 0.7068 0.1719 0.087 Uiso 1 1 calc R
C32 C 0.1110(9) 0.5290(7) 0.0376(6) 0.048(3) Uiso 1 1 d U
H32A H 0.1590 0.4821 0.0104 0.072 Uiso 1 1 calc R
H32B H 0.0834 0.5748 0.0021 0.072 Uiso 1 1 calc R
H32C H 0.0376 0.5109 0.0690 0.072 Uiso 1 1 calc R
C29 C -0.1027(10) 0.4615(7) 0.4612(6) 0.050(3) Uiso 1 1 d U
H29A H -0.0559 0.4177 0.4910 0.075 Uiso 1 1 calc R
H29B H -0.1486 0.5049 0.4932 0.075 Uiso 1 1 calc R
H29C H -0.0442 0.4860 0.4223 0.075 Uiso 1 1 calc R
C29A C 0.1010(11) -0.0174(7) 0.2667(6) 0.054(4) Uiso 1 1 d U
H29D H 0.1636 -0.0198 0.2999 0.081 Uiso 1 1 calc R
H29E H 0.0829 -0.0738 0.2636 0.081 Uiso 1 1 calc R
H29F H 0.0240 0.0187 0.2863 0.081 Uiso 1 1 calc R
C7A C 0.0506(10) 0.1931(7) 0.3249(6) 0.037(3) Uiso 1 1 d U
H7A H 0.0112 0.2185 0.2839 0.045 Uiso 1 1 calc R
C30 C -0.4031(12) 0.5656(8) 0.1425(7) 0.071(4) Uiso 1 1 d U
H30A H -0.3856 0.5765 0.0885 0.107 Uiso 1 1 calc R
H30B H -0.4775 0.6038 0.1624 0.107 Uiso 1 1 calc R
H30C H -0.4181 0.5078 0.1542 0.107 Uiso 1 1 calc R
C34A C 0.6869(11) 0.1865(8) 0.2249(6) 0.062(4) Uiso 1 1 d U
H34D H 0.6762 0.2449 0.2050 0.092 Uiso 1 1 calc R
H34E H 0.6552 0.1525 0.1930 0.092 Uiso 1 1 calc R
H34F H 0.7760 0.1662 0.2264 0.092 Uiso 1 1 calc R
C21A C 0.7579(12) -0.0326(8) 0.3757(6) 0.055(4) Uiso 1 1 d U
H21A H 0.8387 -0.0602 0.3838 0.066 Uiso 1 1 calc R
C35A C 0.6526(12) 0.2424(8) 0.3498(7) 0.071(4) Uiso 1 1 d U
H35D H 0.6411 0.2984 0.3243 0.107 Uiso 1 1 calc R
H35E H 0.7409 0.2257 0.3558 0.107 Uiso 1 1 calc R
H35F H 0.6006 0.2432 0.3987 0.107 Uiso 1 1 calc R
C32A C 0.4136(12) -0.1333(8) 0.4650(7) 0.076(4) Uiso 1 1 d U
H32D H 0.3449 -0.1656 0.4683 0.114 Uiso 1 1 calc R
H32E H 0.3908 -0.0901 0.5008 0.114 Uiso 1 1 calc R
H32F H 0.4894 -0.1706 0.4762 0.114 Uiso 1 1 calc R

loop_
_atom_site_aniso_label
_atom_site_aniso_U_11
_atom_site_aniso_U_22
_atom_site_aniso_U_33
_atom_site_aniso_U_23
_atom_site_aniso_U_13
_atom_site_aniso_U_12
Co1 0.0439(11) 0.0139(10) 0.0348(10) -0.0152(7) -0.0040(8) 0.0040(8)
Co2 0.0419(11) 0.0191(10) 0.0303(10) -0.0144(7) -0.0033(8) 0.0052(8)

loop_
_atom_type_symbol
_atom_type_description
_atom_type_scat_dispersion_real
_atom_type_scat_dispersion_imag
_atom_type_scat_source
C C 0.0033 0.0016 'International Tables Vol C Tables 4.2.6.8 and 6.1.1.4'
H H 0.0000 0.0000 'International Tables Vol C Tables 4.2.6.8 and 6.1.1.4'
N N 0.0061 0.0033 'International Tables Vol C Tables 4.2.6.8 and 6.1.1.4'
Co Co 0.3494 0.9721 'International Tables Vol C Tables 4.2.6.8 and 6.1.1.4'

loop_
_geom_angle_atom_site_label_1
_geom_angle_atom_site_label_2
_geom_angle_atom_site_label_3
_geom_angle
N3 Co1 N1 120.2(4)
N3 Co1 N4 82.8(3)
N1 Co1 N4 126.0(3)
N3 Co1 N2 132.4(3)
N1 Co1 N2 82.5(3)
N4 Co1 N2 119.0(3)
N3A Co2 N1A 125.2(4)
N3A Co2 N4A 83.4(3)
N1A Co2 N4A 125.9(3)
N3A Co2 N2A 130.1(3)
N1A Co2 N2A 83.0(3)
N4A Co2 N2A 114.6(3)
C1A N1A C4A 104.4(8)
C1A N1A Co2 143.4(7)
C4A N1A Co2 112.0(7)
C5 N2 C12 117.8(8)
C5 N2 Co1 109.9(7)
C12 N2 Co1 132.1(6)
C12A C17A C16A 117.8(10)
C12A C17A C27A 122.7(10)
C16A C17A C27A 119.6(9)
C7A N3A C10A 106.2(8)
C7A N3A Co2 142.8(7)
C10A N3A Co2 110.8(6)
C11A N4A C18A 119.1(8)
C11A N4A Co2 109.3(7)
C18A N4A Co2 131.6(7)
N1A C4A C3A 112.2(10)
N1A C4A C5A 115.2(9)
C3A C4A C5A 132.6(10)
C9A C8A C7A 106.3(10)
C13A C26A C31A 113.8(9)
C13A C26A C30A 112.3(8)
C31A C26A C30A 113.1(9)
N2A C5A C4A 120.2(10)
C11 N4 C18 120.3(8)
C11 N4 Co1 109.1(7)
C18 N4 Co1 130.6(6)
C20 C21 C22 122.2(11)
C17A C12A C13A 123.3(10)
C17A C12A N2A 118.9(9)
C13A C12A N2A 117.8(8)
C7 N3 C10 103.2(8)
C7 N3 Co1 144.2(8)
C10 N3 Co1 111.1(6)
N4 C11 C10 120.8(10)
C33 C25 C32 109.6(9)
C33 C25 C23 110.9(9)
C32 C25 C23 110.0(9)
N1 C4 C5 119.5(10)
N1 C4 C3 109.6(10)
C5 C4 C3 130.9(10)
C17 C12 C13 124.3(11)
C17 C12 N2 117.9(9)
C13 C12 N2 117.8(9)
C4 N1 C1 106.6(9)
C4 N1 Co1 110.1(7)
C1 N1 Co1 143.1(7)
N2 C5 C4 117.3(9)
C13 C14 C15 120.8(10)
C9 C10 N3 110.9(8)
C9 C10 C11 134.5(10)
N3 C10 C11 114.6(9)
C5A N2A C12A 120.3(8)
C5A N2A Co2 109.5(7)
C12A N2A Co2 130.2(6)
C20 C19 C18 116.8(10)
C20 C19 C24 121.0(10)
C18 C19 C24 122.2(9)
C13 C26 C31 113.8(9)
C13 C26 C30 111.8(9)
C31 C26 C30 111.0(9)
C23 C18 N4 120.5(10)
C23 C18 C19 120.5(9)
N4 C18 C19 119.0(9)
C14A C13A C12A 115.1(9)
C14A C13A C26A 118.2(10)
C12A C13A C26A 126.6(10)
C28A C27A C17A 112.7(9)
C28A C27A C29A 111.1(9)
C17A C27A C29A 109.8(8)
C15 C16 C17 120.9(10)
C15A C16A C17A 120.0(10)
C19A C24A C35A 114.8(10)
C19A C24A C34A 111.6(10)
C35A C24A C34A 108.5(9)
C19 C24 C35 112.4(9)
C19 C24 C34 112.7(9)
C35 C24 C34 111.6(10)
N4A C11A C10A 119.4(10)
C12 C17 C16 117.3(10)
C12 C17 C27 123.7(10)
C16 C17 C27 118.9(9)
C10 C9 C8 107.4(10)
C2 C3 C4 105.5(10)
C18A C19A C20A 117.8(10)
C18A C19A C24A 122.1(10)
C20A C19A C24A 120.0(10)
C18 C23 C22 120.6(11)
C18 C23 C25 119.9(9)
C22 C23 C25 119.4(9)
C1A C2A C3A 107.5(10)
C16 C15 C14 120.5(12)
C8A C9A C10A 106.4(9)
C15A C14A C13A 121.7(11)
C19A C18A C23A 122.7(10)
C19A C18A N4A 119.1(9)
C23A C18A N4A 118.2(9)
C21A C20A C19A 119.6(11)
C4A C3A C2A 105.0(10)
N3A C10A C11A 116.7(10)
N3A C10A C9A 110.2(9)
C11A C10A C9A 132.7(10)
C9 C8 C7 106.1(10)
C21 C22 C23 118.2(10)
C21 C20 C19 121.6(11)
N1A C1A C2A 110.8(10)
C21A C22A C23A 120.4(11)
C29 C27 C28 111.8(9)
C29 C27 C17 109.8(9)
C28 C27 C17 113.2(9)
C14A C15A C16A 121.9(11)
C12 C13 C14 116.2(9)
C12 C13 C26 127.4(10)
C14 C13 C26 116.4(9)
C33A C25A C23A 113.4(10)
C33A C25A C32A 112.0(10)
C23A C25A C32A 112.8(9)
C18A C23A C22A 115.8(10)
C18A C23A C25A 125.8(10)
C22A C23A C25A 118.3(10)
N1 C1 C2 109.7(10)
N3 C7 C8 112.4(10)
C3 C2 C1 108.5(11)
N3A C7A C8A 110.8(10)
C22A C21A C20A 123.5(12)

loop_
_geom_bond_atom_site_label_1
_geom_bond_atom_site_label_2
_geom_bond_distance
Co1 N3 1.971(8)
Co1 N1 1.985(9)
Co1 N4 2.055(8)
Co1 N2 2.060(8)
Co2 N3A 1.952(8)
Co2 N1A 1.961(8)
Co2 N4A 2.034(7)
Co2 N2A 2.054(8)
N1A C1A 1.373(12)
N1A C4A 1.383(12)
N2 C5 1.332(12)
N2 C12 1.470(12)
C17A C12A 1.383(12)
C17A C16A 1.413(14)
C17A C27A 1.533(14)
N3A C7A 1.355(12)
N3A C10A 1.377(11)
N4A C11A 1.308(11)
N4A C18A 1.447(12)
C4A C3A 1.384(13)
C4A C5A 1.416(13)
C8A C9A 1.392(14)
C8A C7A 1.410(13)
C26A C13A 1.487(13)
C26A C31A 1.517(13)
C26A C30A 1.518(12)
C5A N2A 1.300(10)
N4 C11 1.297(11)
N4 C18 1.427(11)
C21 C20 1.366(13)
C21 C22 1.374(14)
C12A C13A 1.425(13)
C12A N2A 1.455(12)
N3 C7 1.360(12)
N3 C10 1.397(11)
C11 C10 1.413(12)
C25 C33 1.529(13)
C25 C32 1.531(12)
C25 C23 1.545(14)
C4 N1 1.358(11)
C4 C5 1.387(13)
C4 C3 1.429(14)
C12 C17 1.381(13)
C12 C13 1.401(13)
N1 C1 1.369(12)
C14 C13 1.404(14)
C14 C15 1.408(14)
C10 C9 1.366(13)
C19 C20 1.396(13)
C19 C18 1.433(14)
C19 C24 1.488(14)
C26 C13 1.502(13)
C26 C31 1.502(13)
C26 C30 1.518(14)
C18 C23 1.388(13)
C13A C14A 1.419(14)
C27A C28A 1.521(13)
C27A C29A 1.551(13)
C16 C15 1.359(13)
C16 C17 1.411(14)
C16A C15A 1.368(14)
C24A C19A 1.504(14)
C24A C35A 1.531(15)
C24A C34A 1.534(14)
C24 C35 1.513(14)
C24 C34 1.532(14)
C11A C10A 1.387(13)
C17 C27 1.525(14)
C9 C8 1.370(13)
C3 C2 1.364(13)
C19A C18A 1.390(13)
C19A C20A 1.406(14)
C23 C22 1.404(13)
C2A C1A 1.385(13)
C2A C3A 1.402(15)
C9A C10A 1.408(13)
C14A C15A 1.355(13)
C18A C23A 1.418(14)
C20A C21A 1.358(14)
C8 C7 1.378(14)
C22A C21A 1.341(14)
C22A C23A 1.428(15)
C27 C29 1.498(14)
C27 C28 1.501(13)
C25A C33A 1.505(15)
C25A C23A 1.511(14)
C25A C32A 1.519(14)
C1 C2 1.381(14)
